data_8105259
loop_
_publ_author_name
'Zhao, Yong-Li'
'Ma, Lan-Lan'
'Liu, Xue-Di'
'Sui, Yi'
'Chai, Hui-Fang'

_publ_section_title
;
 The crystal structure of
 2-p-fluorophenyl-5-dihydroxymethyl-1,3,4-oxadiazole, C9H7FN2O3
;
_journal_issue 3
_journal_name_full 'Zeitschrift f\"ur Kristallographie - New Crystal Structures'
_journal_page_first 693
_journal_page_last 694
_journal_paper_doi 10.1515/ncrs-2019-0901
_journal_volume 235
_journal_year 2020
_chemical_formula_sum 'C9 H7 F N2 O3'
_chemical_formula_weight 210.17
_space_group_crystal_system monoclinic
_space_group_IT_number 14
_space_group_name_Hall '-P 2ybc'
_space_group_name_H-M_alt 'P 1 21/c 1'
_atom_sites_solution_hydrogens mixed
_cell_angle_alpha 90
_cell_angle_beta 104.759(4)
_cell_angle_gamma 90
_cell_formula_units_Z 4
_cell_length_a 14.467(3)
_cell_length_b 7.4629(14)
_cell_length_c 8.9512(18)
_cell_measurement_reflns_used 1145
_cell_measurement_temperature 273(2)
_cell_measurement_theta_max 23.80
_cell_measurement_theta_min 2.91
_cell_volume 934.5(3)
_computing_structure_refinement 'SHELXL-2014/7 (Sheldrick, 2014)'
_diffrn_ambient_temperature 273(2)
_diffrn_measured_fraction_theta_full 1.000
_diffrn_measured_fraction_theta_max 0.995
_diffrn_measurement_device_type CCD
_diffrn_radiation_type MoK\a
_diffrn_radiation_wavelength 0.71073
_diffrn_reflns_av_R_equivalents 0.0364
_diffrn_reflns_av_unetI/netI 0.0356
_diffrn_reflns_Laue_measured_fraction_full 1.000
_diffrn_reflns_Laue_measured_fraction_max 0.995
_diffrn_reflns_limit_h_max 17
_diffrn_reflns_limit_h_min -17
_diffrn_reflns_limit_k_max 9
_diffrn_reflns_limit_k_min -9
_diffrn_reflns_limit_l_max 7
_diffrn_reflns_limit_l_min -10
_diffrn_reflns_number 5735
_diffrn_reflns_point_group_measured_fraction_full 1.000
_diffrn_reflns_point_group_measured_fraction_max 0.995
_diffrn_reflns_theta_full 25.242
_diffrn_reflns_theta_max 25.578
_diffrn_reflns_theta_min 1.456
_exptl_absorpt_coefficient_mu 0.127
_exptl_absorpt_correction_type multi-scan
_exptl_absorpt_process_details sadabs
_exptl_crystal_colour colorless
_exptl_crystal_density_diffrn 1.494
_exptl_crystal_description Block
_exptl_crystal_F_000 432
_exptl_crystal_size_max 0.220
_exptl_crystal_size_mid 0.200
_exptl_crystal_size_min 0.180
_exptl_transmission_factor_max 0.864
_exptl_transmission_factor_min 0.864
_refine_diff_density_max 0.141
_refine_diff_density_min -0.234
_refine_diff_density_rms 0.046
_refine_ls_extinction_coef .
_refine_ls_extinction_method none
_refine_ls_goodness_of_fit_ref 1.032
_refine_ls_hydrogen_treatment mixed
_refine_ls_matrix_type full
_refine_ls_number_parameters 142
_refine_ls_number_reflns 1750
_refine_ls_number_restraints 2
_refine_ls_restrained_S_all 1.032
_refine_ls_R_factor_all 0.0635
_refine_ls_R_factor_gt 0.0421
_refine_ls_shift/su_max 0.000
_refine_ls_shift/su_mean 0.000
_refine_ls_structure_factor_coef Fsqd
_refine_ls_weighting_details 'w=1/[\s^2^(Fo^2^)+(0.0574P)^2^+0.1006P] where P=(Fo^2^+2Fc^2^)/3'
_refine_ls_weighting_scheme calc
_refine_ls_wR_factor_gt 0.1030
_refine_ls_wR_factor_ref 0.1173
_reflns_Friedel_coverage 0.000
_reflns_Friedel_fraction_full .
_reflns_Friedel_fraction_max .
_reflns_number_gt 1243
_reflns_number_total 1750
_reflns_threshold_expression 'I > 2\s(I)'
_cod_data_source_file suppl_ncrs-2019-0901_suppl.cif
_cod_data_source_block 1
_cod_original_sg_symbol_H-M 'P 21/c'
_cod_database_code 8105259
_shelx_space_group_comment
;
The symmetry employed for this shelxl refinement is uniquely defined
by the following loop, which should always be used as a source of
symmetry information in preference to the above space-group names.
They are only intended as comments.
;
_shelx_estimated_absorpt_t_min 0.973
_shelx_estimated_absorpt_t_max 0.978

loop_
_space_group_symop_operation_xyz
'x, y, z'
'-x, y+1/2, -z+1/2'
'-x, -y, -z'
'x, -y-1/2, z-1/2'

loop_
_atom_site_label
_atom_site_type_symbol
_atom_site_fract_x
_atom_site_fract_y
_atom_site_fract_z
_atom_site_U_iso_or_equiv
_atom_site_adp_type
_atom_site_occupancy
_atom_site_site_symmetry_order
_atom_site_calc_flag
_atom_site_refinement_flags_posn
_atom_site_refinement_flags_adp
_atom_site_refinement_flags_occupancy
_atom_site_disorder_assembly
_atom_site_disorder_group
C1 C 0.58771(16) 0.9348(4) 0.4053(3) 0.0609(7) Uani 1 1 d . . . . .
C2 C 0.60530(15) 0.7679(3) 0.4698(3) 0.0569(6) Uani 1 1 d . . . . .
H2 H 0.5718 0.6682 0.4220 0.068 Uiso 1 1 calc R U . . .
C3 C 0.67422(14) 0.7517(3) 0.6080(2) 0.0472(5) Uani 1 1 d . . . . .
H3 H 0.6885 0.6395 0.6532 0.057 Uiso 1 1 calc R U . . .
C4 C 0.72216(13) 0.9023(3) 0.6794(2) 0.0403(5) Uani 1 1 d . . . . .
C5 C 0.70209(16) 1.0690(3) 0.6103(3) 0.0540(6) Uani 1 1 d . . . . .
H5 H 0.7343 1.1700 0.6575 0.065 Uiso 1 1 calc R U . . .
C6 C 0.63378(18) 1.0845(3) 0.4707(3) 0.0657(7) Uani 1 1 d . . . . .
H6 H 0.6199 1.1954 0.4229 0.079 Uiso 1 1 calc R U . . .
C7 C 0.79354(13) 0.8830(2) 0.8267(2) 0.0365(4) Uani 1 1 d . . . . .
C8 C 0.88494(13) 0.9647(2) 1.0420(2) 0.0357(4) Uani 1 1 d . . . . .
C9 C 0.92178(14) 1.0911(2) 1.1747(2) 0.0401(5) Uani 1 1 d . . . . .
H9 H 0.9314 1.2096 1.1339 0.048 Uiso 1 1 calc R U . . .
F1 F 0.51945(11) 0.9488(3) 0.26892(17) 0.0924(6) Uani 1 1 d . . . . .
N1 N 0.83987(11) 0.7421(2) 0.88672(18) 0.0393(4) Uani 1 1 d . . . . .
N2 N 0.90022(11) 0.7958(2) 1.02942(18) 0.0391(4) Uani 1 1 d . . . . .
O1 O 0.81784(9) 1.02938(17) 0.91916(15) 0.0398(4) Uani 1 1 d . . . . .
O2 O 0.85449(11) 1.10509(18) 1.26279(18) 0.0487(4) Uani 1 1 d D . . . .
H1O H 0.8515(15) 1.003(2) 1.308(3) 0.058 Uiso 1 1 d D U . . .
O3 O 1.00934(10) 1.02487(19) 1.25909(17) 0.0499(4) Uani 1 1 d D . . . .
H2O H 1.0328(15) 1.111(3) 1.320(2) 0.060 Uiso 1 1 d D U . . .

loop_
_atom_site_aniso_label
_atom_site_aniso_U_11
_atom_site_aniso_U_22
_atom_site_aniso_U_33
_atom_site_aniso_U_23
_atom_site_aniso_U_13
_atom_site_aniso_U_12
C1 0.0492(13) 0.0908(19) 0.0329(12) 0.0000(12) -0.0073(11) 0.0154(12)
C2 0.0475(13) 0.0749(16) 0.0424(12) -0.0118(12) 0.0004(11) -0.0034(11)
C3 0.0478(11) 0.0528(12) 0.0368(11) -0.0034(10) 0.0030(10) -0.0018(9)
C4 0.0370(10) 0.0498(11) 0.0309(10) -0.0002(9) 0.0031(9) 0.0014(8)
C5 0.0572(13) 0.0528(13) 0.0446(13) 0.0059(10) -0.0005(11) 0.0017(10)
C6 0.0715(16) 0.0668(16) 0.0488(14) 0.0128(12) -0.0033(13) 0.0131(13)
C7 0.0405(10) 0.0372(10) 0.0302(10) -0.0022(8) 0.0062(9) -0.0023(8)
C8 0.0391(10) 0.0341(10) 0.0299(10) 0.0034(8) 0.0013(9) -0.0010(8)
C9 0.0498(12) 0.0309(10) 0.0363(11) -0.0018(8) 0.0048(10) -0.0038(8)
F1 0.0792(11) 0.1266(15) 0.0495(9) -0.0015(9) -0.0237(8) 0.0252(9)
N1 0.0458(9) 0.0397(9) 0.0281(8) -0.0042(7) 0.0015(7) 0.0007(7)
N2 0.0467(9) 0.0367(9) 0.0293(8) -0.0023(7) 0.0010(7) 0.0015(7)
O1 0.0466(8) 0.0352(7) 0.0320(7) 0.0009(6) -0.0005(6) 0.0014(6)
O2 0.0649(10) 0.0366(8) 0.0444(9) -0.0014(6) 0.0134(8) 0.0065(7)
O3 0.0487(8) 0.0458(8) 0.0452(9) -0.0103(7) -0.0062(7) -0.0023(7)

loop_
_atom_type_symbol
_atom_type_description
_atom_type_scat_dispersion_real
_atom_type_scat_dispersion_imag
_atom_type_scat_source
C C 0.0033 0.0016 'International Tables Vol C Tables 4.2.6.8 and 6.1.1.4'
H H 0.0000 0.0000 'International Tables Vol C Tables 4.2.6.8 and 6.1.1.4'
N N 0.0061 0.0033 'International Tables Vol C Tables 4.2.6.8 and 6.1.1.4'
O O 0.0106 0.0060 'International Tables Vol C Tables 4.2.6.8 and 6.1.1.4'
F F 0.0171 0.0103 'International Tables Vol C Tables 4.2.6.8 and 6.1.1.4'

loop_
_geom_angle_atom_site_label_1
_geom_angle_atom_site_label_2
_geom_angle_atom_site_label_3
_geom_angle
_geom_angle_site_symmetry_1
_geom_angle_site_symmetry_3
C6 C1 F1 119.1(2) . .
C6 C1 C2 123.4(2) . .
F1 C1 C2 117.5(2) . .
C1 C2 C3 118.1(2) . .
C2 C3 C4 120.2(2) . .
C5 C4 C3 119.85(19) . .
C5 C4 C7 120.72(18) . .
C3 C4 C7 119.43(18) . .
C4 C5 C6 119.8(2) . .
C1 C6 C5 118.6(2) . .
N1 C7 O1 112.04(16) . .
N1 C7 C4 129.05(17) . .
O1 C7 C4 118.92(15) . .
N2 C8 O1 112.33(16) . .
N2 C8 C9 130.38(17) . .
O1 C8 C9 116.98(15) . .
O3 C9 O2 112.82(16) . .
O3 C9 C8 107.26(15) . .
O2 C9 C8 109.46(16) . .
C7 N1 N2 106.37(15) . .
C8 N2 N1 106.08(15) . .
C8 O1 C7 103.18(14) . .

loop_
_geom_bond_atom_site_label_1
_geom_bond_atom_site_label_2
_geom_bond_distance
_geom_bond_site_symmetry_2
C1 C6 1.355(3) .
C1 F1 1.365(2) .
C1 C2 1.369(3) .
C2 C3 1.382(3) .
C3 C4 1.388(3) .
C4 C5 1.386(3) .
C4 C7 1.460(3) .
C5 C6 1.387(3) .
C7 N1 1.289(2) .
C7 O1 1.361(2) .
C8 N2 1.290(2) .
C8 O1 1.357(2) .
C8 C9 1.504(3) .
C9 O3 1.390(2) .
C9 O2 1.404(2) .
N1 N2 1.409(2) .

loop_
_geom_torsion_atom_site_label_1
_geom_torsion_atom_site_label_2
_geom_torsion_atom_site_label_3
_geom_torsion_atom_site_label_4
_geom_torsion
_geom_torsion_site_symmetry_1
_geom_torsion_site_symmetry_2
_geom_torsion_site_symmetry_3
_geom_torsion_site_symmetry_4
C6 C1 C2 C3 -0.6(4) . . . .
F1 C1 C2 C3 -179.97(19) . . . .
C1 C2 C3 C4 1.3(3) . . . .
C2 C3 C4 C5 -1.2(3) . . . .
C2 C3 C4 C7 178.90(18) . . . .
C3 C4 C5 C6 0.4(3) . . . .
C7 C4 C5 C6 -179.7(2) . . . .
F1 C1 C6 C5 179.1(2) . . . .
C2 C1 C6 C5 -0.2(4) . . . .
C4 C5 C6 C1 0.3(4) . . . .
C5 C4 C7 N1 -159.2(2) . . . .
C3 C4 C7 N1 20.7(3) . . . .
C5 C4 C7 O1 20.8(3) . . . .
C3 C4 C7 O1 -159.33(18) . . . .
N2 C8 C9 O3 27.5(3) . . . .
O1 C8 C9 O3 -159.50(15) . . . .
N2 C8 C9 O2 -95.2(2) . . . .
O1 C8 C9 O2 77.8(2) . . . .
O1 C7 N1 N2 -0.3(2) . . . .
C4 C7 N1 N2 179.68(18) . . . .
O1 C8 N2 N1 0.7(2) . . . .
C9 C8 N2 N1 173.92(19) . . . .
C7 N1 N2 C8 -0.2(2) . . . .
N2 C8 O1 C7 -0.8(2) . . . .
C9 C8 O1 C7 -175.06(16) . . . .
N1 C7 O1 C8 0.7(2) . . . .
C4 C7 O1 C8 -179.29(16) . . . .
